data_7055842
loop_
_publ_author_name
'Hou, Yujiao'
'An, Haiyan'
'Xu, Tieqi'
'Zhao, Sangen'
'Luo, Junhua'

_publ_section_title
;
 Chiral polyoxomolybdate-based hybrid compounds obtained by spontaneous
 resolution: syntheses, structures and non-linear optical properties
;
_journal_issue 12
_journal_name_full 'New J. Chem.'
_journal_page_first 10316
_journal_paper_doi 10.1039/C6NJ02709A
_journal_volume 40
_journal_year 2016
_chemical_formula_sum 'C6 H30 Mo6 N3 Na2 O34.5 Se'
_chemical_formula_weight 1396.91
_chemical_name_systematic
;
 ?
;
_space_group_crystal_system monoclinic
_space_group_IT_number 4
_space_group_name_Hall 'P 2yb'
_space_group_name_H-M_alt 'P 1 21 1'
_symmetry_space_group_name_Hall 'P 2yb'
_symmetry_space_group_name_H-M 'P 1 21 1'
_atom_sites_solution_hydrogens geom
_audit_creation_method SHELXL-2014
_audit_update_record
;
2016-02-02 deposited with the CCDC.
2016-10-26 downloaded from the CCDC.
;
_cell_angle_alpha 90
_cell_angle_beta 113.215(2)
_cell_angle_gamma 90
_cell_formula_units_Z 2
_cell_length_a 11.6276(5)
_cell_length_b 13.9826(7)
_cell_length_c 11.8503(7)
_cell_measurement_reflns_used 8302
_cell_measurement_temperature 296(2)
_cell_measurement_theta_max 24.996
_cell_measurement_theta_min 1.870
_cell_volume 1770.67(16)
_computing_molecular_graphics 'Bruker SHELXTL'
_computing_publication_material 'Bruker SHELXTL'
_computing_structure_refinement 'SHELXL-2014 (Sheldrick, 2014)'
_diffrn_ambient_temperature 296(2)
_diffrn_detector_area_resol_mean 0.01
_diffrn_measured_fraction_theta_full 0.973
_diffrn_measured_fraction_theta_max 0.998
_diffrn_measurement_device_type 'Bruker Smart Apex CCD'
_diffrn_measurement_method \w-2\q
_diffrn_radiation_type MoK\a
_diffrn_radiation_wavelength 0.71073
_diffrn_reflns_av_R_equivalents 0.0310
_diffrn_reflns_av_unetI/netI 0.0527
_diffrn_reflns_Laue_measured_fraction_full 0.973
_diffrn_reflns_Laue_measured_fraction_max 0.998
_diffrn_reflns_limit_h_max 13
_diffrn_reflns_limit_h_min -8
_diffrn_reflns_limit_k_max 16
_diffrn_reflns_limit_k_min -12
_diffrn_reflns_limit_l_max 14
_diffrn_reflns_limit_l_min -14
_diffrn_reflns_number 8302
_diffrn_reflns_point_group_measured_fraction_full 0.973
_diffrn_reflns_point_group_measured_fraction_max 0.998
_diffrn_reflns_theta_full 25.242
_diffrn_reflns_theta_max 24.996
_diffrn_reflns_theta_min 1.870
_exptl_absorpt_coefficient_mu 3.232
_exptl_absorpt_correction_T_max 0.531
_exptl_absorpt_correction_T_min 0.490
_exptl_absorpt_correction_type empirical
_exptl_absorpt_process_details 'ABSCOR by T.Higashi 8 March, 1995'
_exptl_crystal_colour colourless
_exptl_crystal_density_diffrn 2.620
_exptl_crystal_density_method 'not measured'
_exptl_crystal_description block
_exptl_crystal_F_000 1342
_exptl_crystal_size_max 0.24
_exptl_crystal_size_mid 0.22
_exptl_crystal_size_min 0.21
_refine_diff_density_max 1.241
_refine_diff_density_min -0.923
_refine_diff_density_rms 0.157
_refine_ls_abs_structure_details
;
 Refined as an inversion twin.
;
_refine_ls_abs_structure_Flack 0.052(15)
_refine_ls_extinction_coef 0.0036(3)
_refine_ls_extinction_expression Fc^*^=kFc[1+0.001xFc^2^\l^3^/sin(2\q)]^-1/4^
_refine_ls_extinction_method SHELXL
_refine_ls_goodness_of_fit_ref 1.076
_refine_ls_hydrogen_treatment constr
_refine_ls_matrix_type full
_refine_ls_number_parameters 480
_refine_ls_number_reflns 4969
_refine_ls_number_restraints 20
_refine_ls_restrained_S_all 1.098
_refine_ls_R_factor_all 0.0279
_refine_ls_R_factor_gt 0.0275
_refine_ls_shift/su_max 0.001
_refine_ls_shift/su_mean 0.000
_refine_ls_structure_factor_coef Fsqd
_refine_ls_weighting_details 'w=1/[\s^2^(Fo^2^)+(0.0263P)^2^+1.5534P] where P=(Fo^2^+2Fc^2^)/3'
_refine_ls_weighting_scheme calc
_refine_ls_wR_factor_gt 0.0718
_refine_ls_wR_factor_ref 0.0722
_reflns_Friedel_coverage 0.914
_reflns_Friedel_fraction_full 0.972
_reflns_Friedel_fraction_max 0.998
_reflns_number_gt 4893
_reflns_number_total 4969
_reflns_threshold_expression 'I > 2\s(I)'
_cod_data_source_file c6nj02709a2.cif
_cod_data_source_block 2
_cod_depositor_comments 'Adding full bibliography for 7055840--7055842.cif.'
_cod_original_formula_sum 'C6 H30 Mo6 N3 Na2 O34.50 Se'
_cod_database_code 7055842
_shelx_space_group_comment
;
The symmetry employed for this shelxl refinement is uniquely defined
by the following loop, which should always be used as a source of
symmetry information in preference to the above space-group names.
They are only intended as comments.
;
_shelxl_version_number 2014-3

loop_
_space_group_symop_operation_xyz
'x, y, z'
'-x, y+1/2, -z'

loop_
_atom_site_label
_atom_site_type_symbol
_atom_site_fract_x
_atom_site_fract_y
_atom_site_fract_z
_atom_site_U_iso_or_equiv
_atom_site_adp_type
_atom_site_occupancy
_atom_site_site_symmetry_order
_atom_site_calc_flag
_atom_site_refinement_flags_posn
_atom_site_refinement_flags_adp
_atom_site_refinement_flags_occupancy
Se1 Se 0.83192(6) 0.31653(7) 1.34532(6) 0.01365(19) Uani 1 1 d . . .
Mo1 Mo 0.96299(6) 0.25061(6) 1.66390(6) 0.01595(18) Uani 1 1 d . . .
Mo2 Mo 0.63007(6) 0.28005(6) 1.50730(6) 0.01562(18) Uani 1 1 d . . .
Mo3 Mo 0.50021(6) 0.28655(6) 1.19722(6) 0.01675(19) Uani 1 1 d . . .
Mo4 Mo 0.69585(6) 0.26752(6) 1.02705(6) 0.01515(18) Uani 1 1 d . . .
Mo5 Mo 1.00823(6) 0.24037(6) 1.17100(6) 0.01560(17) Uani 1 1 d . . .
Mo6 Mo 1.14550(6) 0.23983(6) 1.50199(6) 0.01705(18) Uani 1 1 d . . .
Na1 Na 0.8185(3) 0.4956(3) 1.6499(3) 0.0293(9) Uani 1 1 d . . .
Na2 Na 0.1973(4) 0.4273(3) 1.1369(4) 0.0377(10) Uani 1 1 d . . .
O1 O 0.6971(5) 0.2683(5) 1.3468(4) 0.0164(12) Uani 1 1 d . . .
O2 O 0.8370(4) 0.2560(5) 1.2233(4) 0.0183(13) Uani 1 1 d . . .
O3 O 0.9365(4) 0.2502(5) 1.4605(4) 0.0185(13) Uani 1 1 d . . .
O4 O 0.8048(5) 0.3119(5) 1.5962(5) 0.0179(13) Uani 1 1 d . . .
O5 O 0.4840(5) 0.2852(5) 1.3549(5) 0.0206(14) Uani 1 1 d . . .
O6 O 0.5944(5) 0.3244(5) 1.1034(5) 0.0179(13) Uani 1 1 d . . .
O7 O 0.8598(4) 0.2438(5) 1.0237(4) 0.0189(12) Uani 1 1 d . . .
O8 O 1.0890(4) 0.2851(4) 1.3365(5) 0.0171(13) Uani 1 1 d . . .
O9 O 1.1240(5) 0.2354(5) 1.6560(4) 0.0213(13) Uani 1 1 d D . .
O10 O 0.9135(6) 0.1339(6) 1.6477(5) 0.0259(15) Uani 1 1 d . . .
O11 O 1.0082(6) 0.2707(6) 1.8177(5) 0.0292(16) Uani 1 1 d . . .
O12 O 0.6446(6) 0.1589(5) 1.5236(6) 0.0269(16) Uani 1 1 d . . .
O13 O 0.5686(5) 0.3115(6) 1.6108(5) 0.0281(16) Uani 1 1 d . . .
O14 O 0.4953(6) 0.1660(6) 1.1730(6) 0.0326(18) Uani 1 1 d . . .
O15 O 0.3540(5) 0.3256(7) 1.1047(5) 0.039(2) Uani 1 1 d . . .
O16 O 0.6507(6) 0.1509(5) 1.0254(6) 0.0282(16) Uani 1 1 d . . .
O17 O 0.6194(5) 0.3042(5) 0.8780(5) 0.0267(16) Uani 1 1 d . . .
O18 O 1.0165(6) 0.1191(5) 1.1991(6) 0.0261(16) Uani 1 1 d . . .
O19 O 1.1212(5) 0.2578(5) 1.1150(5) 0.0253(15) Uani 1 1 d . . .
O20 O 1.2996(5) 0.2650(6) 1.5572(5) 0.0300(16) Uani 1 1 d . . .
O21 O 1.1404(5) 0.1191(5) 1.4734(6) 0.0240(14) Uani 1 1 d . . .
O23 O 0.6394(6) 0.4352(5) 1.4595(6) 0.0266(15) Uani 1 1 d . . .
O24 O 0.5392(6) 0.4452(5) 1.2562(6) 0.0287(15) Uani 1 1 d . . .
O25 O 0.9826(5) 0.4069(5) 1.1435(6) 0.0243(15) Uani 1 1 d . . .
O26 O 0.7741(5) 0.4204(5) 1.0668(5) 0.0227(14) Uani 1 1 d . . .
O27 O 1.0129(5) 0.4093(5) 1.6485(6) 0.0239(15) Uani 1 1 d . . .
O28 O 1.1227(6) 0.4003(5) 1.5300(6) 0.0249(15) Uani 1 1 d . . .
C1 C 0.5781(7) 0.4793(7) 1.3606(7) 0.0190(19) Uani 1 1 d . . .
C2 C 0.5502(9) 0.5810(7) 1.3784(8) 0.027(2) Uani 1 1 d . . .
H2A H 0.6276 0.6124 1.4299 0.032 Uiso 1 1 calc R U .
H2B H 0.4947 0.5824 1.4216 0.032 Uiso 1 1 calc R U .
C3 C 0.8808(8) 0.4516(7) 1.0921(7) 0.0198(19) Uani 1 1 d . . .
C4 C 0.8936(9) 0.5557(7) 1.0587(9) 0.030(2) Uani 1 1 d . . .
H4A H 0.9271 0.5937 1.1331 0.036 Uiso 1 1 calc R U .
H4B H 0.9520 0.5592 1.0188 0.036 Uiso 1 1 calc R U .
C5 C 1.0910(7) 0.4407(7) 1.6067(7) 0.0207(19) Uani 1 1 d . . .
C6 C 1.1519(8) 0.5348(8) 1.6580(8) 0.027(2) Uani 1 1 d . . .
H6A H 1.0880 0.5838 1.6398 0.033 Uiso 1 1 calc R U .
H6B H 1.1940 0.5297 1.7466 0.033 Uiso 1 1 calc R U .
N1 N 0.7715(8) 0.5958(7) 0.9760(8) 0.035(2) Uani 1 1 d . . .
H1A H 0.7818 0.6563 0.9582 0.053 Uiso 1 1 calc R U .
H1B H 0.7413 0.5617 0.9071 0.053 Uiso 1 1 calc R U .
H1C H 0.7182 0.5937 1.0130 0.053 Uiso 1 1 calc R U .
N2 N 0.4912(7) 0.6366(7) 1.2611(7) 0.034(2) Uani 1 1 d . . .
H2C H 0.4771 0.6964 1.2782 0.050 Uiso 1 1 calc R U .
H2D H 0.5424 0.6371 1.2217 0.050 Uiso 1 1 calc R U .
H2E H 0.4191 0.6093 1.2139 0.050 Uiso 1 1 calc R U .
N3 N 1.2424(7) 0.5632(6) 1.6069(7) 0.0281(18) Uani 1 1 d . . .
H3A H 1.2766 0.6189 1.6391 0.042 Uiso 1 1 calc R U .
H3B H 1.3020 0.5189 1.6247 0.042 Uiso 1 1 calc R U .
H3C H 1.2038 0.5689 1.5258 0.042 Uiso 1 1 calc R U .
O1W O 0.8152(6) 0.4170(6) 1.8246(6) 0.0372(19) Uani 1 1 d . . .
O2W O 0.6625(7) 0.5933(7) 1.6887(7) 0.044(2) Uani 1 1 d . . .
O3W O 0.1253(9) 0.4568(7) 0.9308(7) 0.062(3) Uani 1 1 d . . .
O4W O 0.2949(7) 0.4231(7) 1.3503(7) 0.044(2) Uani 1 1 d . . .
O5W O 0.2200(7) 0.5994(6) 1.1757(6) 0.0367(18) Uani 1 1 d . . .
OW1 O 1.3397(9) 0.1877(13) 1.8585(8) 0.104(5) Uani 1 1 d D U .
OW2 O 0.5059(17) -0.0110(12) 1.0521(13) 0.055(4) Uani 0.5 1 d . U P
OW3 O 0.4727(7) 0.4656(7) 0.7023(7) 0.048(2) Uani 1 1 d . U .

loop_
_atom_site_aniso_label
_atom_site_aniso_U_11
_atom_site_aniso_U_22
_atom_site_aniso_U_33
_atom_site_aniso_U_23
_atom_site_aniso_U_13
_atom_site_aniso_U_12
Se1 0.0140(4) 0.0123(5) 0.0157(4) 0.0007(3) 0.0070(3) -0.0001(3)
Mo1 0.0170(3) 0.0158(5) 0.0150(3) 0.0018(3) 0.0063(2) 0.0007(3)
Mo2 0.0158(3) 0.0162(4) 0.0175(3) 0.0008(3) 0.0094(2) -0.0006(3)
Mo3 0.0138(3) 0.0203(5) 0.0173(3) -0.0003(3) 0.0074(3) -0.0018(3)
Mo4 0.0157(3) 0.0160(4) 0.0145(3) -0.0024(3) 0.0068(2) -0.0026(3)
Mo5 0.0154(3) 0.0155(4) 0.0185(3) -0.0018(3) 0.0095(2) -0.0005(3)
Mo6 0.0139(3) 0.0177(4) 0.0195(3) -0.0007(3) 0.0065(2) 0.0011(3)
Na1 0.0354(18) 0.025(2) 0.0316(19) 0.0024(17) 0.0176(15) 0.0007(18)
Na2 0.039(2) 0.032(3) 0.039(2) 0.0043(19) 0.0134(17) -0.001(2)
O1 0.018(2) 0.018(4) 0.015(2) 0.000(3) 0.0087(19) 0.000(3)
O2 0.016(2) 0.026(4) 0.015(2) 0.002(3) 0.0079(19) 0.004(3)
O3 0.014(2) 0.026(4) 0.016(2) 0.005(3) 0.0070(19) 0.002(3)
O4 0.014(2) 0.023(4) 0.018(3) 0.003(3) 0.007(2) 0.002(3)
O5 0.015(2) 0.029(4) 0.019(3) -0.002(3) 0.008(2) 0.000(3)
O6 0.016(3) 0.020(4) 0.021(3) -0.002(3) 0.011(2) -0.001(3)
O7 0.018(2) 0.023(4) 0.018(2) -0.007(3) 0.0100(19) -0.003(3)
O8 0.016(3) 0.016(4) 0.022(3) 0.001(2) 0.010(2) -0.001(2)
O9 0.020(2) 0.025(4) 0.020(3) 0.003(3) 0.009(2) 0.003(3)
O10 0.028(3) 0.023(4) 0.026(3) 0.005(3) 0.010(3) 0.000(3)
O11 0.035(3) 0.030(4) 0.023(3) 0.001(3) 0.012(2) 0.000(3)
O12 0.032(3) 0.015(4) 0.037(4) 0.002(3) 0.018(3) 0.000(3)
O13 0.028(3) 0.037(5) 0.026(3) -0.006(3) 0.018(2) 0.000(3)
O14 0.041(4) 0.022(5) 0.040(4) -0.012(3) 0.022(3) -0.017(3)
O15 0.020(3) 0.067(6) 0.033(4) 0.004(4) 0.013(3) 0.001(4)
O16 0.030(3) 0.021(4) 0.037(4) -0.005(3) 0.016(3) -0.008(3)
O17 0.027(3) 0.035(5) 0.018(3) -0.001(3) 0.009(2) 0.002(3)
O18 0.030(3) 0.016(4) 0.036(4) 0.002(3) 0.017(3) -0.001(3)
O19 0.025(3) 0.030(4) 0.028(3) -0.001(3) 0.019(2) 0.002(3)
O20 0.020(3) 0.036(5) 0.034(3) 0.002(3) 0.010(2) -0.001(3)
O21 0.024(3) 0.014(4) 0.034(3) -0.005(3) 0.011(3) 0.002(3)
O23 0.031(3) 0.018(4) 0.029(3) -0.002(3) 0.010(3) 0.002(3)
O24 0.048(4) 0.016(4) 0.024(3) 0.001(3) 0.016(3) 0.004(3)
O25 0.024(3) 0.018(4) 0.029(3) 0.005(3) 0.008(3) -0.001(3)
O26 0.020(3) 0.020(4) 0.031(3) 0.001(3) 0.013(2) -0.004(3)
O27 0.025(3) 0.016(4) 0.037(4) -0.002(3) 0.019(3) -0.002(3)
O28 0.037(3) 0.019(4) 0.027(3) -0.006(3) 0.022(3) -0.002(3)
C1 0.023(4) 0.013(5) 0.024(5) 0.004(4) 0.013(3) 0.006(4)
C2 0.034(5) 0.017(6) 0.026(5) -0.002(4) 0.007(4) 0.002(4)
C3 0.028(4) 0.015(5) 0.015(4) -0.003(4) 0.008(3) -0.003(4)
C4 0.036(5) 0.013(5) 0.035(5) 0.003(4) 0.007(4) -0.006(4)
C5 0.015(4) 0.020(5) 0.023(4) 0.004(4) 0.003(3) -0.001(4)
C6 0.026(4) 0.022(6) 0.040(5) -0.003(5) 0.019(4) -0.004(4)
N1 0.039(5) 0.025(5) 0.040(5) 0.012(4) 0.015(4) 0.003(4)
N2 0.036(4) 0.020(5) 0.037(5) 0.006(4) 0.006(4) 0.009(4)
N3 0.031(4) 0.017(5) 0.040(4) 0.004(4) 0.018(3) -0.007(4)
O1W 0.049(4) 0.035(5) 0.033(4) 0.006(3) 0.021(3) -0.001(4)
O2W 0.042(4) 0.048(6) 0.047(4) -0.003(4) 0.023(3) 0.015(4)
O3W 0.088(6) 0.052(6) 0.038(5) -0.002(4) 0.017(4) 0.008(5)
O4W 0.047(4) 0.039(5) 0.044(4) 0.003(4) 0.017(3) -0.006(4)
O5W 0.037(4) 0.038(5) 0.036(4) 0.003(3) 0.015(3) 0.002(4)
OW1 0.071(6) 0.192(15) 0.056(6) 0.006(7) 0.032(5) 0.002(8)
OW2 0.108(10) 0.039(8) 0.045(7) -0.032(7) 0.057(7) -0.060(8)
OW3 0.052(4) 0.039(6) 0.053(5) 0.002(4) 0.020(4) 0.018(4)

loop_
_atom_type_symbol
_atom_type_description
_atom_type_scat_dispersion_real
_atom_type_scat_dispersion_imag
_atom_type_scat_source
C C 0.0033 0.0016 'International Tables Vol C Tables 4.2.6.8 and 6.1.1.4'
H H 0.0000 0.0000 'International Tables Vol C Tables 4.2.6.8 and 6.1.1.4'
N N 0.0061 0.0033 'International Tables Vol C Tables 4.2.6.8 and 6.1.1.4'
O O 0.0106 0.0060 'International Tables Vol C Tables 4.2.6.8 and 6.1.1.4'
Na Na 0.0362 0.0249 'International Tables Vol C Tables 4.2.6.8 and 6.1.1.4'
Se Se -0.0929 2.2259 'International Tables Vol C Tables 4.2.6.8 and 6.1.1.4'
Mo Mo -1.6832 0.6857 'International Tables Vol C Tables 4.2.6.8 and 6.1.1.4'

loop_
_geom_angle_atom_site_label_1
_geom_angle_atom_site_label_2
_geom_angle_atom_site_label_3
_geom_angle
_geom_angle_site_symmetry_1
_geom_angle_site_symmetry_3
O2 Se1 O3 99.1(3) . .
O2 Se1 O1 98.7(3) . .
O3 Se1 O1 98.3(3) . .
O11 Mo1 O10 103.0(3) . .
O11 Mo1 O4 102.5(3) . .
O10 Mo1 O4 99.0(3) . .
O11 Mo1 O9 100.0(3) . .
O10 Mo1 O9 100.3(3) . .
O4 Mo1 O9 146.1(2) . .
O11 Mo1 O3 166.6(3) . .
O10 Mo1 O3 88.9(3) . .
O4 Mo1 O3 81.4(2) . .
O9 Mo1 O3 71.34(18) . .
O11 Mo1 O27 86.9(3) . .
O10 Mo1 O27 169.9(3) . .
O4 Mo1 O27 76.5(2) . .
O9 Mo1 O27 79.8(3) . .
O3 Mo1 O27 81.6(2) . .
O13 Mo2 O12 103.1(4) . .
O13 Mo2 O5 101.5(2) . .
O12 Mo2 O5 98.9(3) . .
O13 Mo2 O4 101.4(3) . .
O12 Mo2 O4 97.5(3) . .
O5 Mo2 O4 147.9(2) . .
O13 Mo2 O23 90.5(3) . .
O12 Mo2 O23 166.2(3) . .
O5 Mo2 O23 80.9(3) . .
O4 Mo2 O23 76.8(2) . .
O13 Mo2 O1 167.8(3) . .
O12 Mo2 O1 88.4(3) . .
O5 Mo2 O1 72.13(19) . .
O4 Mo2 O1 81.0(2) . .
O23 Mo2 O1 78.3(2) . .
O13 Mo2 Na1 78.6(3) . .
O12 Mo2 Na1 137.7(2) . .
O5 Mo2 Na1 122.6(2) . .
O4 Mo2 Na1 42.5(2) . .
O23 Mo2 Na1 41.95(16) . .
O1 Mo2 Na1 95.81(16) . .
O14 Mo3 O15 104.4(4) . .
O14 Mo3 O6 99.4(3) . .
O15 Mo3 O6 101.0(3) . .
O14 Mo3 O5 98.2(3) . .
O15 Mo3 O5 99.8(3) . .
O6 Mo3 O5 148.3(2) . .
O14 Mo3 O1 88.7(3) . .
O15 Mo3 O1 165.9(3) . .
O6 Mo3 O1 81.6(2) . .
O5 Mo3 O1 72.68(19) . .
O14 Mo3 O24 170.4(3) . .
O15 Mo3 O24 85.1(4) . .
O6 Mo3 O24 79.8(3) . .
O5 Mo3 O24 78.6(3) . .
O1 Mo3 O24 81.7(2) . .
O16 Mo4 O17 104.0(3) . .
O16 Mo4 O6 99.1(3) . .
O17 Mo4 O6 101.3(3) . .
O16 Mo4 O7 97.8(3) . .
O17 Mo4 O7 98.3(2) . .
O6 Mo4 O7 150.1(2) . .
O16 Mo4 O2 92.2(3) . .
O17 Mo4 O2 162.3(3) . .
O6 Mo4 O2 82.9(2) . .
O7 Mo4 O2 71.93(18) . .
O16 Mo4 O26 169.7(3) . .
O17 Mo4 O26 86.3(3) . .
O6 Mo4 O26 77.6(2) . .
O7 Mo4 O26 81.5(3) . .
O2 Mo4 O26 77.7(2) . .
O19 Mo5 O18 102.9(3) . .
O19 Mo5 O7 101.4(2) . .
O18 Mo5 O7 99.3(3) . .
O19 Mo5 O8 102.1(2) . .
O18 Mo5 O8 99.0(3) . .
O7 Mo5 O8 146.0(2) . .
O19 Mo5 O2 164.8(3) . .
O18 Mo5 O2 91.7(3) . .
O7 Mo5 O2 71.34(18) . .
O8 Mo5 O2 79.71(19) . .
O19 Mo5 O25 83.1(3) . .
O18 Mo5 O25 173.9(3) . .
O7 Mo5 O25 80.2(3) . .
O8 Mo5 O25 78.6(2) . .
O2 Mo5 O25 82.4(2) . .
O19 Mo5 Na2 40.8(3) . 1_655
O18 Mo5 Na2 139.4(2) . 1_655
O7 Mo5 Na2 104.8(2) . 1_655
O8 Mo5 Na2 78.46(18) . 1_655
O2 Mo5 Na2 126.77(19) . 1_655
O25 Mo5 Na2 45.91(16) . 1_655
O20 Mo6 O21 103.3(3) . .
O20 Mo6 O8 102.2(3) . .
O21 Mo6 O8 98.7(3) . .
O20 Mo6 O9 98.8(3) . .
O21 Mo6 O9 98.4(3) . .
O8 Mo6 O9 148.9(2) . .
O20 Mo6 O3 161.4(3) . .
O21 Mo6 O3 93.9(3) . .
O8 Mo6 O3 81.5(2) . .
O9 Mo6 O3 71.58(18) . .
O20 Mo6 O28 84.6(3) . .
O21 Mo6 O28 172.1(3) . .
O8 Mo6 O28 79.2(2) . .
O9 Mo6 O28 80.2(3) . .
O3 Mo6 O28 78.2(2) . .
O1W Na1 O21 159.3(3) . 2_758
O1W Na1 O2W 79.9(3) . .
O21 Na1 O2W 93.0(3) 2_758 .
O1W Na1 O23 109.5(3) . .
O21 Na1 O23 89.3(2) 2_758 .
O2W Na1 O23 86.8(3) . .
O1W Na1 O27 96.1(3) . .
O21 Na1 O27 87.0(2) 2_758 .
O2W Na1 O27 168.5(3) . .
O23 Na1 O27 104.7(2) . .
O1W Na1 O4 74.8(3) . .
O21 Na1 O4 123.7(2) 2_758 .
O2W Na1 O4 127.5(3) . .
O23 Na1 O4 60.7(2) . .
O27 Na1 O4 60.7(2) . .
O1W Na1 O18 88.2(3) . 2_758
O21 Na1 O18 71.6(2) 2_758 2_758
O2W Na1 O18 84.5(3) . 2_758
O23 Na1 O18 158.5(3) . 2_758
O27 Na1 O18 84.7(2) . 2_758
O4 Na1 O18 138.6(2) . 2_758
O1W Na1 Mo2 79.1(2) . .
O21 Na1 Mo2 121.6(2) 2_758 .
O2W Na1 Mo2 100.9(2) . .
O23 Na1 Mo2 36.47(17) . .
O27 Na1 Mo2 88.77(19) . .
O4 Na1 Mo2 29.71(12) . .
O18 Na1 Mo2 165.0(2) 2_758 .
O3W Na2 O4W 168.9(4) . .
O3W Na2 O5W 89.5(3) . .
O4W Na2 O5W 81.4(3) . .
O3W Na2 O15 85.4(3) . .
O4W Na2 O15 94.6(3) . .
O5W Na2 O15 124.6(3) . .
O3W Na2 O19 95.4(3) . 1_455
O4W Na2 O19 95.1(3) . 1_455
O5W Na2 O19 163.2(3) . 1_455
O15 Na2 O19 71.9(3) . 1_455
O3W Na2 O25 95.9(3) . 1_455
O4W Na2 O25 91.6(3) . 1_455
O5W Na2 O25 98.0(3) . 1_455
O15 Na2 O25 137.4(3) . 1_455
O19 Na2 O25 65.6(2) 1_455 1_455
O3W Na2 Mo5 105.8(3) . 1_455
O4W Na2 Mo5 85.2(2) . 1_455
O5W Na2 Mo5 137.0(2) . 1_455
O15 Na2 Mo5 97.0(2) . 1_455
O19 Na2 Mo5 26.38(12) 1_455 1_455
O25 Na2 Mo5 41.62(17) 1_455 1_455
Se1 O1 Mo3 126.0(3) . .
Se1 O1 Mo2 125.7(3) . .
Mo3 O1 Mo2 94.00(18) . .
Se1 O2 Mo4 125.9(3) . .
Se1 O2 Mo5 126.7(3) . .
Mo4 O2 Mo5 94.80(17) . .
Se1 O3 Mo6 124.8(3) . .
Se1 O3 Mo1 126.6(3) . .
Mo6 O3 Mo1 94.74(17) . .
Mo1 O4 Mo2 139.6(4) . .
Mo1 O4 Na1 112.4(3) . .
Mo2 O4 Na1 107.8(3) . .
Mo2 O5 Mo3 121.0(3) . .
Mo4 O6 Mo3 139.2(4) . .
Mo5 O7 Mo4 121.6(2) . .
Mo5 O8 Mo6 140.7(4) . .
Mo1 O9 Mo6 122.1(3) . .
Mo3 O15 Na2 134.1(4) . .
Mo5 O18 Na1 137.3(3) . 2_748
Mo5 O19 Na2 112.9(3) . 1_655
Mo6 O21 Na1 144.9(4) . 2_748
C1 O23 Mo2 129.5(6) . .
C1 O23 Na1 128.8(6) . .
Mo2 O23 Na1 101.6(2) . .
C1 O24 Mo3 128.6(6) . .
C3 O25 Mo5 126.9(6) . .
C3 O25 Na2 132.3(6) . 1_655
Mo5 O25 Na2 92.5(2) . 1_655
C3 O26 Mo4 131.0(6) . .
C5 O27 Mo1 126.9(6) . .
C5 O27 Na1 127.3(6) . .
Mo1 O27 Na1 101.6(2) . .
C5 O28 Mo6 129.3(6) . .
O24 C1 O23 126.2(9) . .
O24 C1 C2 119.8(8) . .
O23 C1 C2 114.1(8) . .
C1 C2 N2 114.1(8) . .
O26 C3 O25 127.1(9) . .
O26 C3 C4 117.6(8) . .
O25 C3 C4 115.3(8) . .
N1 C4 C3 111.5(8) . .
O28 C5 O27 126.2(9) . .
O28 C5 C6 117.7(8) . .
O27 C5 C6 116.1(8) . .
N3 C6 C5 111.8(8) . .

loop_
_geom_bond_atom_site_label_1
_geom_bond_atom_site_label_2
_geom_bond_distance
_geom_bond_site_symmetry_2
Se1 O2 1.697(5) .
Se1 O3 1.701(5) .
Se1 O1 1.712(5) .
Mo1 O11 1.709(6) .
Mo1 O10 1.716(8) .
Mo1 O4 1.897(5) .
Mo1 O9 1.923(5) .
Mo1 O3 2.306(5) .
Mo1 O27 2.319(7) .
Mo2 O13 1.703(6) .
Mo2 O12 1.706(7) .
Mo2 O5 1.932(5) .
Mo2 O4 1.936(5) .
Mo2 O23 2.256(7) .
Mo2 O1 2.329(5) .
Mo2 Na1 3.718(4) .
Mo3 O14 1.707(8) .
Mo3 O15 1.709(6) .
Mo3 O6 1.918(5) .
Mo3 O5 1.951(5) .
Mo3 O1 2.291(5) .
Mo3 O24 2.316(7) .
Mo4 O16 1.711(7) .
Mo4 O17 1.713(6) .
Mo4 O6 1.919(5) .
Mo4 O7 1.951(5) .
Mo4 O2 2.262(5) .
Mo4 O26 2.298(7) .
Mo5 O19 1.707(5) .
Mo5 O18 1.723(7) .
Mo5 O7 1.911(5) .
Mo5 O8 1.915(5) .
Mo5 O2 2.317(5) .
Mo5 O25 2.353(7) .
Mo5 Na2 3.540(4) 1_655
Mo6 O20 1.685(6) .
Mo6 O21 1.718(7) .
Mo6 O8 1.914(5) .
Mo6 O9 1.938(5) .
Mo6 O3 2.286(5) .
Mo6 O28 2.299(7) .
Na1 O1W 2.357(8) .
Na1 O21 2.428(8) 2_758
Na1 O2W 2.455(8) .
Na1 O23 2.537(7) .
Na1 O27 2.568(7) .
Na1 O4 2.637(8) .
Na1 O18 2.675(8) 2_758
Na2 O3W 2.286(9) .
Na2 O4W 2.329(8) .
Na2 O5W 2.444(10) .
Na2 O15 2.457(9) .
Na2 O19 2.508(9) 1_455
Na2 O25 2.545(7) 1_455
Na2 Mo5 3.540(4) 1_455
O18 Na1 2.675(8) 2_748
O19 Na2 2.508(9) 1_655
O21 Na1 2.428(8) 2_748
O23 C1 1.267(10) .
O24 C1 1.234(10) .
O25 C3 1.262(11) .
O25 Na2 2.545(7) 1_655
O26 C3 1.236(10) .
O27 C5 1.272(10) .
O28 C5 1.242(11) .
C1 C2 1.491(13) .
C2 N2 1.502(12) .
C3 C4 1.532(13) .
C4 N1 1.481(12) .
C5 C6 1.504(14) .
C6 N3 1.461(11) .
